data_7230504
loop_
_publ_author_name
'Luo, Chun'
'Liang, Wendong'
'Chen, Xin'
'Wang, Jianming'
'Deng, Zongwu'
'Zhang, Hailu'

_publ_section_title
;
 Pharmaceutical cocrystals of naringenin with improved dissolution
 performance
;
_journal_issue 22
_journal_name_full CrystEngComm
_journal_page_first 3025
_journal_paper_doi 10.1039/C8CE00341F
_journal_volume 20
_journal_year 2018
_chemical_formula_moiety 'C5 H11 N O2, C15 H12 O5'
_chemical_formula_sum 'C20 H23 N O7'
_chemical_formula_weight 389.39
_space_group_crystal_system monoclinic
_space_group_IT_number 5
_space_group_name_Hall 'C 2y'
_space_group_name_H-M_alt 'C 1 2 1'
_symmetry_space_group_name_Hall 'C 2y'
_symmetry_space_group_name_H-M 'C 1 2 1'
_atom_sites_solution_hydrogens mixed
_audit_creation_date 2018-01-11
_audit_creation_method
;
Olex2 1.2-alpha
(compiled 2017.12.08 svn.r3473 for OlexSys, GUI svn.r5433)
;
_audit_update_record
;
2018-04-02 deposited with the CCDC.
2018-04-20 downloaded from the CCDC.
;
_cell_angle_alpha 90
_cell_angle_beta 92.0997(19)
_cell_angle_gamma 90
_cell_formula_units_Z 4
_cell_length_a 21.6006(7)
_cell_length_b 6.6844(3)
_cell_length_c 13.5560(5)
_cell_measurement_reflns_used 3847
_cell_measurement_temperature 296.15
_cell_measurement_theta_max 68.55
_cell_measurement_theta_min 4.10
_cell_volume 1956.00(13)
_computing_cell_refinement 'Bruker SAINT'
_computing_data_collection 'Bruker APEX2'
_computing_data_reduction 'Bruker SAINT'
_computing_molecular_graphics 'Olex2 (Dolomanov et al., 2009)'
_computing_publication_material 'Olex2 (Dolomanov et al., 2009)'
_computing_structure_refinement 'ShelXL (Sheldrick, 2015)'
_computing_structure_solution 'SHELXS-97 (Sheldrick 2008)'
_diffrn_ambient_temperature 296.15
_diffrn_measured_fraction_theta_full 0.995
_diffrn_measured_fraction_theta_max 0.992
_diffrn_measurement_device_type 'Bruker APEX-II CCD'
_diffrn_measurement_method '\f and \w scans'
_diffrn_radiation_type CuK\a
_diffrn_radiation_wavelength 1.54178
_diffrn_reflns_av_R_equivalents 0.0279
_diffrn_reflns_av_unetI/netI 0.0402
_diffrn_reflns_Laue_measured_fraction_full 0.995
_diffrn_reflns_Laue_measured_fraction_max 0.992
_diffrn_reflns_limit_h_max 26
_diffrn_reflns_limit_h_min -25
_diffrn_reflns_limit_k_max 8
_diffrn_reflns_limit_k_min -7
_diffrn_reflns_limit_l_max 16
_diffrn_reflns_limit_l_min -16
_diffrn_reflns_number 7511
_diffrn_reflns_point_group_measured_fraction_full 0.997
_diffrn_reflns_point_group_measured_fraction_max 0.993
_diffrn_reflns_theta_full 67.679
_diffrn_reflns_theta_max 68.567
_diffrn_reflns_theta_min 4.096
_exptl_absorpt_coefficient_mu 0.841
_exptl_absorpt_correction_type none
_exptl_crystal_colour colourless
_exptl_crystal_colour_primary colourless
_exptl_crystal_density_diffrn 1.322
_exptl_crystal_description block
_exptl_crystal_F_000 824
_exptl_crystal_size_max 0.26
_exptl_crystal_size_mid 0.24
_exptl_crystal_size_min 0.22
_refine_diff_density_max 0.214
_refine_diff_density_min -0.191
_refine_diff_density_rms 0.041
_refine_ls_abs_structure_details
;
 Refined as an inversion twin.
;
_refine_ls_abs_structure_Flack 0.3(6)
_refine_ls_extinction_method none
_refine_ls_goodness_of_fit_ref 1.045
_refine_ls_hydrogen_treatment constr
_refine_ls_matrix_type full
_refine_ls_number_parameters 317
_refine_ls_number_reflns 3430
_refine_ls_number_restraints 147
_refine_ls_restrained_S_all 1.056
_refine_ls_R_factor_all 0.0578
_refine_ls_R_factor_gt 0.0524
_refine_ls_shift/su_max 0.005
_refine_ls_shift/su_mean 0.000
_refine_ls_structure_factor_coef Fsqd
_refine_ls_weighting_details 'w=1/[\s^2^(Fo^2^)+(0.0670P)^2^+1.6902P] where P=(Fo^2^+2Fc^2^)/3'
_refine_ls_weighting_scheme calc
_refine_ls_wR_factor_gt 0.1438
_refine_ls_wR_factor_ref 0.1489
_reflns_Friedel_coverage 0.832
_reflns_Friedel_fraction_full 0.999
_reflns_Friedel_fraction_max 0.995
_reflns_number_gt 3067
_reflns_number_total 3430
_reflns_threshold_expression 'I > 2\s(I)'
_cod_data_source_file c8ce00341f2.cif
_cod_data_source_block xl_sq
_cod_depositor_comments 'Adding full bibliography for 7230503--7230504.cif.'
_cod_database_code 7230504
_shelx_shelxl_version_number 2014/7
_shelx_space_group_comment
;
The symmetry employed for this shelxl refinement is uniquely defined
by the following loop, which should always be used as a source of
symmetry information in preference to the above space-group names.
They are only intended as comments.
;
_shelx_estimated_absorpt_t_max 0.837
_shelx_estimated_absorpt_t_min 0.811
_olex2_refinement_description
;
1. Twinned data refinement
 Scales: 0.7(6)
 0.3(6)
2. Fixed Uiso
 At 1.2 times of:
  All C(H) groups, All C(H,H) groups
 At 1.5 times of:
  All C(H,H,H) groups, All O(H) groups
3. Restrained distances
 C1'A-C2A
 1.5 with sigma of 0.02
 C6'A-C2A \\sim C2A-C2'A
 with sigma of 0.02
4. Uiso/Uaniso restraints and constraints
Uanis(C2) \\sim Ueq, Uanis(C3) \\sim Ueq, Uanis(C3A) \\sim Ueq, Uanis(C2A)
\\sim Ueq: with sigma of 0.01 and sigma for terminal atoms of 0.02
5. Rigid body (RIGU) restrains
 C1', C1'A, C2, C2', C2'A, C2A, C3, C3', C3'A, C3A, C4', C4'A, C5', C5'A, C6',
 C6'A
 with sigma for 1-2 distances of 0.004 and sigma for 1-3 distances of 0.004
 O1, C1', C1'A, C2, C2A, C3, C3A
 with sigma for 1-2 distances of 0.004 and sigma for 1-3 distances of 0.004
6. Others
 Sof(O3A)=Sof(H3A)=Sof(C2A)=Sof(H2A)=Sof(C3A)=Sof(H3AA)=Sof(H3AB)=Sof(C6'A)=
 Sof(H6'A)=Sof(C5'A)=Sof(H5'A)=Sof(C4'A)=Sof(C3'A)=Sof(H3'A)=Sof(C2'A)=
 Sof(H2'A)=Sof(C1'A)=1-FVAR(1)
 Sof(O3)=Sof(H3)=Sof(C2)=Sof(H2)=Sof(C2')=Sof(H2')=Sof(C3')=Sof(H3')=Sof(C4')=
 Sof(C5')=Sof(H5')=Sof(C6')=Sof(H6')=Sof(C1')=Sof(C3)=Sof(H3B)=Sof(H3C)=FVAR(1)
7.a Riding coordinates:
 O3(H3), O3A(H3A)
7.b Ternary CH refined with riding coordinates:
 C2(H2), C2A(H2A)
7.c Secondary CH2 refined with riding coordinates:
 C3(H3B,H3C), C3A(H3AA,H3AB), C11(H11A,H11B)
7.d Aromatic/amide H refined with riding coordinates:
 C2'(H2'), C3'(H3'), C5'(H5'), C6'(H6'), C6(H6), C6'A(H6'A), C5'A(H5'A),
 C3'A(H3'A), C2'A(H2'A), C8(H8)
7.e Fitted hexagon refined as free rotating group:
 C2'(C3',C4',C5',C6',C1'), C6'A(C5'A,C4'A,C3'A,C2'A,C1'A)
7.f Idealised Me refined as rotating group:
 C13(H13A,H13B,H13C), C14(H14A,H14B,H14C), C15(H15A,H15B,H15C)
7.g Idealised tetrahedral OH refined as rotating group:
 O4(H4), O5(H5)
;
_olex2_submission_special_instructions 'No special instructions were received'

loop_
_space_group_symop_operation_xyz
'x, y, z'
'-x, y, -z'
'x+1/2, y+1/2, z'
'-x+1/2, y+1/2, -z'

loop_
_atom_site_label
_atom_site_type_symbol
_atom_site_fract_x
_atom_site_fract_y
_atom_site_fract_z
_atom_site_U_iso_or_equiv
_atom_site_adp_type
_atom_site_occupancy
_atom_site_site_symmetry_order
_atom_site_calc_flag
_atom_site_refinement_flags_posn
_atom_site_refinement_flags_adp
_atom_site_refinement_flags_occupancy
_atom_site_disorder_assembly
_atom_site_disorder_group
O6 O 0.37945(9) 0.4713(9) 0.87800(16) 0.0549(6) Uani 1 1 d . . . . .
O1 O 0.25740(9) 0.4698(10) 0.17633(14) 0.0581(7) Uani 1 1 d . U . . .
O2 O 0.06767(9) 0.4708(10) 0.16819(18) 0.0644(8) Uani 1 1 d . . . . .
O3 O 0.3991(4) 0.2320(18) 0.5640(7) 0.070(3) Uani 0.489(8) 1 d . . P A 1
H3 H 0.4019 0.3130 0.6093 0.104 Uiso 0.489(8) 1 d R . P A 1
O4 O 0.06839(8) 0.4711(8) -0.02212(16) 0.0497(6) Uani 1 1 d . . . . .
H4 H 0.0535 0.4818 0.0324 0.075 Uiso 1 1 calc GR . . . .
O5 O 0.26209(10) 0.4713(11) -0.16895(15) 0.0651(8) Uani 1 1 d . . . . .
H5 H 0.2992 0.4634 -0.1548 0.098 Uiso 1 1 calc GR . . . .
O3A O 0.3939(5) 0.6992(18) 0.5696(7) 0.085(3) Uani 0.511(8) 1 d . . P A 2
H3A H 0.4026 0.6057 0.6066 0.127 Uiso 0.511(8) 1 d R . P A 2
O7 O 0.40935(11) 0.4609(12) 0.72272(17) 0.0776(10) Uani 1 1 d . . . . .
N1 N 0.53742(11) 0.4742(10) 0.79009(19) 0.0492(7) Uani 1 1 d . . . . .
C2 C 0.2229(6) 0.387(3) 0.2612(10) 0.061(4) Uani 0.489(8) 1 d . U P A 1
H2 H 0.2096 0.2494 0.2467 0.073 Uiso 0.489(8) 1 calc R . P A 1
C2' C 0.2910(3) 0.1962(12) 0.3546(5) 0.068(3) Uani 0.489(8) 1 d . U P A 1
H2' H 0.2777 0.0991 0.3095 0.082 Uiso 0.489(8) 1 calc R . P A 1
C3' C 0.3347(3) 0.1484(10) 0.4287(6) 0.057(3) Uani 0.489(8) 1 d G U P A 1
H3' H 0.3506 0.0194 0.4332 0.069 Uiso 0.489(8) 1 calc R . P A 1
C4' C 0.3546(3) 0.2935(14) 0.4962(5) 0.052(3) Uani 0.489(8) 1 d G U P A 1
C5' C 0.3307(4) 0.4864(13) 0.4895(6) 0.055(3) Uani 0.489(8) 1 d G U P A 1
H5' H 0.3440 0.5835 0.5346 0.066 Uiso 0.489(8) 1 calc R . P A 1
C6' C 0.2870(4) 0.5342(11) 0.4154(7) 0.067(4) Uani 0.489(8) 1 d G U P A 1
H6' H 0.2711 0.6633 0.4110 0.081 Uiso 0.489(8) 1 calc R . P A 1
C1' C 0.2672(3) 0.3891(14) 0.3480(5) 0.074(3) Uani 0.489(8) 1 d G U P A 1
C2A C 0.2257(4) 0.4664(16) 0.2669(7) 0.0277(16) Uani 0.511(8) 1 d D U P A 2
H2A H 0.2130 0.6066 0.2597 0.033 Uiso 0.511(8) 1 calc R . P A 2
C3 C 0.1610(4) 0.537(2) 0.2666(8) 0.043(3) Uani 0.489(8) 1 d . U P A 1
H3B H 0.1374 0.5114 0.3248 0.051 Uiso 0.489(8) 1 calc R . P A 1
H3C H 0.1725 0.6775 0.2649 0.051 Uiso 0.489(8) 1 calc R . P A 1
C3A C 0.1636(5) 0.399(2) 0.2630(8) 0.050(3) Uani 0.511(8) 1 d . U P A 2
H3AA H 0.1434 0.4453 0.3215 0.060 Uiso 0.511(8) 1 calc R . P A 2
H3AB H 0.1635 0.2539 0.2642 0.060 Uiso 0.511(8) 1 calc R . P A 2
C4 C 0.12529(13) 0.4713(14) 0.1700(2) 0.0557(10) Uani 1 1 d . . . . .
C5 C 0.13144(11) 0.4718(8) -0.0121(2) 0.0372(6) Uani 1 1 d . . . . .
C6 C 0.16561(13) 0.4675(10) -0.0956(2) 0.0427(7) Uani 1 1 d . . . . .
H6 H 0.1459 0.4618 -0.1577 0.051 Uiso 1 1 calc R . . . .
C6'A C 0.2886(3) 0.7113(9) 0.3552(5) 0.054(2) Uani 0.511(8) 1 d D U P A 2
H6'A H 0.2737 0.8026 0.3083 0.065 Uiso 0.511(8) 1 calc R . P A 2
C5'A C 0.3303(3) 0.7728(9) 0.4296(6) 0.058(3) Uani 0.511(8) 1 d G U P A 2
H5'A H 0.3433 0.9054 0.4325 0.070 Uiso 0.511(8) 1 calc R . P A 2
C4'A C 0.3525(4) 0.6363(14) 0.4997(5) 0.060(3) Uani 0.511(8) 1 d G U P A 2
C3'A C 0.3330(4) 0.4382(13) 0.4953(6) 0.062(4) Uani 0.511(8) 1 d G U P A 2
H3'A H 0.3479 0.3469 0.5422 0.074 Uiso 0.511(8) 1 calc R . P A 2
C2'A C 0.2913(4) 0.3766(9) 0.4209(7) 0.063(3) Uani 0.511(8) 1 d DG U P A 2
H2'A H 0.2783 0.2441 0.4179 0.075 Uiso 0.511(8) 1 calc R . P A 2
C1'A C 0.2691(3) 0.5132(10) 0.3508(5) 0.043(2) Uani 0.511(8) 1 d DG U P A 2
C7 C 0.23028(12) 0.4717(10) -0.0863(2) 0.0394(7) Uani 1 1 d . . . . .
C8 C 0.26001(11) 0.4788(8) 0.0055(2) 0.0331(6) Uani 1 1 d . . . . .
H8 H 0.3030 0.4884 0.0111 0.040 Uiso 1 1 calc R . . . .
C9 C 0.22550(12) 0.4716(10) 0.0883(2) 0.0363(6) Uani 1 1 d . . . . .
C10 C 0.16021(12) 0.4746(9) 0.0829(2) 0.0342(6) Uani 1 1 d . . . . .
C11 C 0.48428(12) 0.4687(11) 0.85832(19) 0.0416(7) Uani 1 1 d . . . . .
H11A H 0.4884 0.5827 0.9023 0.050 Uiso 1 1 calc R . . . .
H11B H 0.4888 0.3494 0.8987 0.050 Uiso 1 1 calc R . . . .
C12 C 0.41860(13) 0.4704(12) 0.8135(2) 0.0475(8) Uani 1 1 d . . . . .
C13 C 0.5349(4) 0.6525(17) 0.7263(7) 0.103(3) Uani 1 1 d . . . . .
H13A H 0.4985 0.6468 0.6837 0.155 Uiso 1 1 calc GR . . . .
H13B H 0.5711 0.6564 0.6872 0.155 Uiso 1 1 calc GR . . . .
H13C H 0.5336 0.7705 0.7665 0.155 Uiso 1 1 calc GR . . . .
C14 C 0.59559(14) 0.4688(13) 0.8537(3) 0.0623(11) Uani 1 1 d . . . . .
H14A H 0.5982 0.5878 0.8934 0.094 Uiso 1 1 calc GR . . . .
H14B H 0.6308 0.4618 0.8127 0.094 Uiso 1 1 calc GR . . . .
H14C H 0.5950 0.3535 0.8959 0.094 Uiso 1 1 calc GR . . . .
C15 C 0.5382(3) 0.2830(12) 0.7300(5) 0.071(2) Uani 1 1 d . . . . .
H15A H 0.5373 0.1698 0.7735 0.106 Uiso 1 1 calc GR . . . .
H15B H 0.5752 0.2786 0.6929 0.106 Uiso 1 1 calc GR . . . .
H15C H 0.5026 0.2795 0.6855 0.106 Uiso 1 1 calc GR . . . .

loop_
_atom_site_aniso_label
_atom_site_aniso_U_11
_atom_site_aniso_U_22
_atom_site_aniso_U_33
_atom_site_aniso_U_23
_atom_site_aniso_U_13
_atom_site_aniso_U_12
O6 0.0295(10) 0.0917(18) 0.0439(12) 0.001(3) 0.0068(9) 0.000(2)
O1 0.0232(9) 0.123(2) 0.0276(10) -0.003(3) -0.0009(7) -0.006(3)
O2 0.0242(10) 0.115(2) 0.0547(13) -0.011(3) 0.0064(9) -0.017(3)
O3 0.039(4) 0.130(8) 0.039(5) -0.007(5) -0.009(3) 0.012(4)
O4 0.0210(9) 0.0760(16) 0.0518(12) -0.007(2) -0.0042(8) -0.008(2)
O5 0.0312(10) 0.132(2) 0.0315(10) 0.002(3) 0.0003(8) 0.011(3)
O3A 0.082(6) 0.137(8) 0.034(5) -0.005(5) -0.024(4) 0.028(6)
O7 0.0399(12) 0.157(3) 0.0347(12) -0.005(3) -0.0102(9) 0.012(3)
N1 0.0253(11) 0.078(2) 0.0447(14) 0.003(3) 0.0017(10) 0.013(2)
C2 0.038(5) 0.104(9) 0.042(5) -0.004(6) 0.003(3) 0.007(6)
C2' 0.030(4) 0.142(8) 0.033(5) -0.011(5) 0.007(4) -0.007(5)
C3' 0.037(5) 0.095(7) 0.040(5) -0.006(5) 0.007(4) -0.008(4)
C4' 0.045(5) 0.090(6) 0.021(4) 0.005(4) 0.014(4) -0.006(4)
C5' 0.039(6) 0.087(6) 0.041(6) 0.002(5) 0.003(5) -0.008(5)
C6' 0.042(5) 0.126(10) 0.034(5) -0.002(5) 0.008(4) 0.026(5)
C1' 0.031(5) 0.157(9) 0.034(5) -0.012(5) 0.011(4) 0.011(5)
C2A 0.029(3) 0.028(3) 0.027(3) 0.004(4) 0.006(2) 0.003(4)
C3 0.021(4) 0.075(7) 0.032(5) -0.008(4) 0.002(3) -0.009(4)
C3A 0.041(5) 0.069(6) 0.040(5) -0.011(5) 0.013(4) -0.007(4)
C4 0.0254(13) 0.096(3) 0.0454(17) 0.016(4) 0.0017(12) -0.001(3)
C5 0.0223(12) 0.0422(15) 0.0466(15) 0.007(3) -0.0047(11) -0.008(2)
C6 0.0307(14) 0.0621(19) 0.0345(14) 0.008(3) -0.0080(11) -0.010(3)
C6'A 0.056(5) 0.071(5) 0.034(5) 0.009(4) -0.007(4) 0.019(4)
C5'A 0.056(6) 0.080(6) 0.038(5) -0.004(4) -0.011(4) 0.023(5)
C4'A 0.034(5) 0.103(7) 0.041(5) 0.018(5) -0.012(4) 0.014(5)
C3'A 0.052(8) 0.098(8) 0.036(6) 0.031(5) -0.002(6) 0.017(5)
C2'A 0.044(5) 0.089(6) 0.057(6) 0.028(5) 0.009(4) 0.018(5)
C1'A 0.031(4) 0.069(5) 0.031(4) 0.004(4) 0.006(3) 0.010(3)
C7 0.0299(13) 0.0525(17) 0.0357(14) -0.004(3) 0.0002(10) -0.009(3)
C8 0.0201(11) 0.0442(17) 0.0349(13) -0.004(2) -0.0016(9) -0.001(2)
C9 0.0257(12) 0.0494(16) 0.0336(13) -0.005(3) -0.0029(10) 0.000(2)
C10 0.0245(12) 0.0391(14) 0.0389(14) -0.004(2) 0.0004(10) -0.003(2)
C11 0.0312(14) 0.0643(19) 0.0291(12) 0.000(3) -0.0014(10) 0.007(3)
C12 0.0287(13) 0.081(2) 0.0327(14) -0.009(3) -0.0032(11) 0.007(3)
C13 0.052(4) 0.167(9) 0.093(6) 0.058(6) 0.019(4) 0.016(5)
C14 0.0249(14) 0.078(3) 0.083(3) -0.019(4) -0.0113(15) 0.011(3)
C15 0.035(3) 0.112(5) 0.065(4) -0.046(4) 0.006(3) 0.011(3)

loop_
_atom_type_symbol
_atom_type_description
_atom_type_scat_dispersion_real
_atom_type_scat_dispersion_imag
_atom_type_scat_source
C C 0.0181 0.0091 'International Tables Vol C Tables 4.2.6.8 and 6.1.1.4'
H H 0.0000 0.0000 'International Tables Vol C Tables 4.2.6.8 and 6.1.1.4'
N N 0.0311 0.0180 'International Tables Vol C Tables 4.2.6.8 and 6.1.1.4'
O O 0.0492 0.0322 'International Tables Vol C Tables 4.2.6.8 and 6.1.1.4'

loop_
_geom_angle_atom_site_label_1
_geom_angle_atom_site_label_2
_geom_angle_atom_site_label_3
_geom_angle
C9 O1 C2 115.3(6)
C9 O1 C2A 120.8(4)
C11 N1 C15 109.5(5)
C13 N1 C11 111.7(5)
C13 N1 C14 111.7(6)
C13 N1 C15 111.6(4)
C14 N1 C11 106.8(2)
C14 N1 C15 105.3(5)
O1 C2 C3 103.4(11)
C1' C2 O1 106.2(9)
C1' C2 C3 116.7(10)
C3' C2' C1' 120.0
C2' C3' C4' 120.0
O3 C4' C3' 115.1(8)
O3 C4' C5' 124.9(8)
C5' C4' C3' 120.0
C4' C5' C6' 120.0
C1' C6' C5' 120.0
C2' C1' C2 105.5(9)
C6' C1' C2 134.5(9)
C6' C1' C2' 120.0
O1 C2A C1'A 110.2(7)
C3A C2A O1 117.2(8)
C3A C2A C1'A 132.0(8)
C4 C3 C2 99.4(9)
C2A C3A C4 114.0(10)
O2 C4 C3 118.7(5)
O2 C4 C3A 121.1(5)
O2 C4 C10 123.0(3)
C10 C4 C3 115.5(5)
C10 C4 C3A 113.1(5)
O4 C5 C6 118.8(2)
O4 C5 C10 119.8(2)
C6 C5 C10 121.4(2)
C5 C6 C7 119.3(2)
C5'A C6'A C1'A 120.0
C6'A C5'A C4'A 120.0
O3A C4'A C5'A 118.7(8)
O3A C4'A C3'A 121.3(8)
C3'A C4'A C5'A 120.0
C2'A C3'A C4'A 120.0
C3'A C2'A C1'A 120.0
C6'A C1'A C2A 114.6(6)
C2'A C1'A C2A 125.4(6)
C2'A C1'A C6'A 120.0
O5 C7 C6 117.9(2)
O5 C7 C8 121.3(2)
C8 C7 C6 120.8(3)
C9 C8 C7 119.2(2)
O1 C9 C8 116.5(2)
O1 C9 C10 121.4(2)
C8 C9 C10 122.1(2)
C5 C10 C4 121.9(2)
C5 C10 C9 117.0(2)
C9 C10 C4 121.1(3)
N1 C11 C12 118.4(2)
O6 C12 O7 127.7(3)
O6 C12 C11 111.6(2)
O7 C12 C11 120.6(3)

loop_
_geom_bond_atom_site_label_1
_geom_bond_atom_site_label_2
_geom_bond_distance
O6 C12 1.239(3)
O1 C2 1.500(15)
O1 C2A 1.428(9)
O1 C9 1.356(3)
O2 C4 1.244(4)
O3 C4' 1.369(11)
O4 C5 1.364(3)
O5 C7 1.335(3)
O3A C4'A 1.346(12)
O7 C12 1.241(4)
N1 C11 1.501(4)
N1 C13 1.472(10)
N1 C14 1.498(4)
N1 C15 1.516(8)
C2 C1' 1.488(14)
C2 C3 1.68(2)
C2' C3' 1.3900
C2' C1' 1.3900
C3' C4' 1.3900
C4' C5' 1.3900
C5' C6' 1.3900
C6' C1' 1.3900
C2A C3A 1.413(15)
C2A C1'A 1.482(10)
C3 C4 1.560(11)
C3A C4 1.559(13)
C4 C10 1.423(4)
C5 C6 1.375(4)
C5 C10 1.409(4)
C6 C7 1.398(4)
C6'A C5'A 1.3900
C6'A C1'A 1.3900
C5'A C4'A 1.3900
C4'A C3'A 1.3900
C3'A C2'A 1.3900
C2'A C1'A 1.3900
C7 C8 1.381(4)
C8 C9 1.370(4)
C9 C10 1.410(3)
C11 C12 1.523(4)

loop_
_geom_torsion_atom_site_label_1
_geom_torsion_atom_site_label_2
_geom_torsion_atom_site_label_3
_geom_torsion_atom_site_label_4
_geom_torsion
O1 C2 C1' C2' -97.8(10)
O1 C2 C1' C6' 81.6(12)
O1 C2 C3 C4 69.7(11)
O1 C2A C3A C4 -39.3(16)
O1 C2A C1'A C6'A 71.1(9)
O1 C2A C1'A C2'A -107.8(8)
O1 C9 C10 C4 -1.4(11)
O1 C9 C10 C5 -178.6(6)
O2 C4 C10 C5 -1.8(13)
O2 C4 C10 C9 -178.9(7)
O3 C4' C5' C6' 177.8(9)
O4 C5 C6 C7 178.9(6)
O4 C5 C10 C4 1.7(10)
O4 C5 C10 C9 178.9(5)
O5 C7 C8 C9 -177.7(6)
O3A C4'A C3'A C2'A -178.5(10)
N1 C11 C12 O6 -178.0(6)
N1 C11 C12 O7 5.5(11)
C2 O1 C9 C8 -158.1(8)
C2 O1 C9 C10 24.5(11)
C2 C3 C4 O2 146.1(10)
C2 C3 C4 C10 -52.2(12)
C2' C3' C4' O3 -178.0(8)
C2' C3' C4' C5' 0.0
C3' C2' C1' C2 179.5(8)
C3' C2' C1' C6' 0.0
C3' C4' C5' C6' 0.0
C4' C5' C6' C1' 0.0
C5' C6' C1' C2 -179.3(11)
C5' C6' C1' C2' 0.0
C1' C2 C3 C4 -174.1(11)
C1' C2' C3' C4' 0.0
C2A O1 C9 C8 178.8(7)
C2A O1 C9 C10 1.4(11)
C2A C3A C4 O2 -160.7(10)
C2A C3A C4 C10 37.8(15)
C3 C2 C1' C2' 147.7(11)
C3 C2 C1' C6' -32.9(17)
C3 C4 C10 C5 -162.7(8)
C3 C4 C10 C9 20.2(12)
C3A C2A C1'A C6'A -117.5(13)
C3A C2A C1'A C2'A 63.7(16)
C3A C4 C10 C5 159.3(8)
C3A C4 C10 C9 -17.8(12)
C5 C6 C7 O5 -178.7(6)
C5 C6 C7 C8 0.4(10)
C6 C5 C10 C4 -177.5(6)
C6 C5 C10 C9 -0.3(9)
C6 C7 C8 C9 3.3(10)
C6'A C5'A C4'A O3A 178.5(9)
C6'A C5'A C4'A C3'A 0.0
C5'A C6'A C1'A C2A -178.9(8)
C5'A C6'A C1'A C2'A 0.0
C5'A C4'A C3'A C2'A 0.0
C4'A C3'A C2'A C1'A 0.0
C3'A C2'A C1'A C2A 178.8(9)
C3'A C2'A C1'A C6'A 0.0
C1'A C2A C3A C4 149.7(10)
C1'A C6'A C5'A C4'A 0.0
C7 C8 C9 O1 177.0(6)
C7 C8 C9 C10 -5.6(10)
C8 C9 C10 C4 -178.6(6)
C8 C9 C10 C5 4.1(9)
C9 O1 C2 C1' 177.1(8)
C9 O1 C2 C3 -59.6(11)
C9 O1 C2A C3A 20.5(14)
C9 O1 C2A C1'A -166.6(7)
C10 C5 C6 C7 -1.8(10)
C13 N1 C11 C12 58.3(9)
C14 N1 C11 C12 -179.4(6)
C15 N1 C11 C12 -65.9(7)

loop_
_twin_individual_id
_twin_individual_mass_fraction_refined
1 0.7(6)
2 0.3(6)
